data_2022009
loop_
_publ_author_name
'Jha, Kunal Kumar'
'Gruza, Barbara'
'Kumar, Prashant'
'Chodkiewicz, Michal Leszek'
'Dominiak, Paulina Maria'

_publ_section_title
;
 TAAM: a reliable and user friendly tool for hydrogen-atom location using
 routine X-ray diffraction data
;
_journal_issue 3
_journal_name_full 'Acta Crystallographica Section B Structural Science, Crystal Engineering and Materials'
_journal_paper_doi 10.1107/S2052520620002917
_journal_volume 76
_journal_year 2020
_chemical_formula_moiety 'C33 H23 N O'
_chemical_formula_sum 'C33 H23 N O'
_chemical_formula_weight 449.56
_space_group_crystal_system monoclinic
_space_group_IT_number 14
_space_group_name_Hall '-P 2ybc'
_space_group_name_H-M_alt 'P 1 21/c 1'
_symmetry_Int_Tables_number 14
_audit_creation_date 2019-09-24
_audit_creation_method
;
Olex2 1.2
(compiled 2018.05.29 svn.r3508 for OlexSys, GUI svn.r5506)
;
_cell_angle_alpha 90
_cell_angle_beta 102.6753(3)
_cell_angle_gamma 90
_cell_formula_units_Z 4
_cell_length_a 11.10550(10)
_cell_length_b 11.67120(10)
_cell_length_c 18.06270(10)
_cell_measurement_temperature 100(2)
_cell_volume 2284.13(3)
_computing_molecular_graphics 'Olex2 (Dolomanov et al., 2009)'
_computing_publication_material 'Olex2 (Dolomanov et al., 2009)'
_computing_structure_refinement 'olex2.refine (Bourhis et al., 2015)'
_diffrn_ambient_temperature 100(2)
_diffrn_measured_fraction_theta_full 0.9987
_diffrn_measured_fraction_theta_max 0.9987
_diffrn_measurement_device_type KappaCCD
_diffrn_radiation_type 'Mo K\a'
_diffrn_radiation_wavelength 0.71073
_diffrn_reflns_av_R_equivalents 0.0000
_diffrn_reflns_av_unetI/netI 0.0177
_diffrn_reflns_limit_h_max 21
_diffrn_reflns_limit_h_min -23
_diffrn_reflns_limit_k_max 25
_diffrn_reflns_limit_k_min 0
_diffrn_reflns_limit_l_max 38
_diffrn_reflns_limit_l_min 0
_diffrn_reflns_number 23246
_diffrn_reflns_theta_full 26.4991
_diffrn_reflns_theta_max 26.50
_diffrn_reflns_theta_min 2.09
_exptl_absorpt_coefficient_mu 0.078
_exptl_crystal_density_diffrn 1.3072
_exptl_crystal_F_000 944.3962
_refine_diff_density_max 0.1020
_refine_diff_density_min -0.0912
_refine_diff_density_rms 0.0143
_refine_ls_d_res_high 0.7965
_refine_ls_d_res_low 9.7306
_refine_ls_goodness_of_fit_ref 1.1353
_refine_ls_hydrogen_treatment refall
_refine_ls_matrix_type full
_refine_ls_number_constraints 0
_refine_ls_number_parameters 408
_refine_ls_number_reflns 4721
_refine_ls_number_restraints 0
_refine_ls_restrained_S_all 1.1353
_refine_ls_R_factor_all 0.0121
_refine_ls_R_factor_gt 0.0115
_refine_ls_shift/su_max 0.0006
_refine_ls_shift/su_mean 0.0000
_refine_ls_structure_factor_coef Fsqd
_refine_ls_weighting_details 'w=1/[\s^2^(Fo^2^)+(0.0087P)^2^+0.1001P] where P=(Fo^2^+2Fc^2^)/3'
_refine_ls_weighting_scheme calc
_refine_ls_wR_factor_gt 0.0286
_refine_ls_wR_factor_ref 0.0288
_reflns_Friedel_coverage 0.0
_reflns_limit_h_max 13
_reflns_limit_h_min -13
_reflns_limit_k_max 14
_reflns_limit_k_min 0
_reflns_limit_l_max 22
_reflns_limit_l_min 0
_reflns_number_gt 4593
_reflns_number_total 4721
_reflns_threshold_expression I>=2u(I)
_cod_data_source_file 20_TAAM_iso_0.8.cif
_cod_data_source_block 20_TAAM_iso_0.8
_cod_database_code 2022009
_olex2_refinement_description
;
;
_olex2_submission_special_instructions 'No special instructions were received'

loop_
_space_group_symop_id
_space_group_symop_operation_xyz
1 x,y,z
2 -x,y+1/2,-z+1/2
3 -x,-y,-z
4 x,-y-1/2,z-1/2

loop_
_atom_site_label
_atom_site_type_symbol
_atom_site_fract_x
_atom_site_fract_y
_atom_site_fract_z
_atom_site_U_iso_or_equiv
_atom_site_adp_type
_atom_site_occupancy
_atom_site_refinement_flags_posn
O(1) O 0.55962(2) 0.11766(2) 0.174313(15) 0.02034(6) Uani 1.000000 .
H(1) H 0.5266(5) 0.1787(5) 0.1419(3) 0.0332(14) Uiso 1.000000 .
N(1) N 0.28977(3) 0.14755(2) 0.213563(15) 0.01287(6) Uani 1.000000 .
C(1) C 0.33652(3) 0.13113(3) 0.057058(18) 0.01248(7) Uani 1.000000 .
C(2) C 0.36537(3) 0.13882(3) -0.013598(19) 0.01498(7) Uani 1.000000 .
H(2) H 0.4187(5) 0.0713(5) -0.0312(3) 0.0342(13) Uiso 1.000000 .
C(3) C 0.32496(3) 0.23141(3) -0.063290(19) 0.01629(7) Uani 1.000000 .
H(3) H 0.3493(5) 0.2347(4) -0.1169(3) 0.0340(13) Uiso 1.000000 .
C(4) C 0.25358(3) 0.31546(3) -0.041694(19) 0.01589(7) Uani 1.000000 .
H(4) H 0.2208(5) 0.3861(5) -0.0779(3) 0.0346(13) Uiso 1.000000 .
C(5) C 0.15140(3) 0.40327(3) 0.05128(2) 0.01781(7) Uani 1.000000 .
H(5) H 0.1216(5) 0.4700(5) 0.0107(3) 0.0359(13) Uiso 1.000000 .
C(6) C 0.12557(3) 0.40554(3) 0.12210(2) 0.01962(7) Uani 1.000000 .
H(6) H 0.0745(5) 0.4745(5) 0.1398(3) 0.0393(14) Uiso 1.000000 .
C(7) C 0.16909(3) 0.31702(3) 0.17442(2) 0.01705(7) Uani 1.000000 .
H(7) H 0.1547(5) 0.3227(4) 0.2310(3) 0.0336(13) Uiso 1.000000 .
C(8) C 0.23625(3) 0.22526(3) 0.156088(18) 0.01297(7) Uani 1.000000 .
C(9) C 0.26585(3) 0.22065(3) 0.082172(18) 0.01195(6) Uani 1.000000 .
C(10 C 0.22264(3) 0.31250(3) 0.030522(19) 0.01369(7) Uani 1.000000 .
C(11 C 0.37681(3) 0.02552(3) 0.102225(18) 0.01376(7) Uani 1.000000 .
C(12 C 0.48509(3) 0.02408(3) 0.157275(19) 0.01641(7) Uani 1.000000 .
C(13 C 0.52393(3) -0.07583(3) 0.20076(2) 0.02036(8) Uani 1.000000 .
H(13 H 0.6079(5) -0.0726(5) 0.2439(3) 0.0392(14) Uiso 1.000000 .
C(14 C 0.45304(4) -0.17290(3) 0.18923(2) 0.02212(8) Uani 1.000000 .
H(14 H 0.4798(5) -0.2461(5) 0.2234(3) 0.0436(15) Uiso 1.000000 .
C(15 C 0.26557(4) -0.27556(3) 0.12028(2) 0.02567(9) Uani 1.000000 .
H(15 H 0.2948(5) -0.3490(5) 0.1545(3) 0.0481(16) Uiso 1.000000 .
C(16 C 0.15769(4) -0.27652(3) 0.06561(2) 0.02762(9) Uani 1.000000 .
H(16 H 0.1006(6) -0.3512(6) 0.0569(3) 0.0512(16) Uiso 1.000000 .
C(17 C 0.12170(4) -0.17858(3) 0.01982(2) 0.02390(8) Uani 1.000000 .
H(17 H 0.0376(6) -0.1799(5) -0.0239(3) 0.0452(15) Uiso 1.000000 .
C(18 C 0.19298(3) -0.08096(3) 0.03086(2) 0.01840(7) Uani 1.000000 .
H(18 H 0.1633(5) -0.0067(5) -0.0028(3) 0.0345(13) Uiso 1.000000 .
C(19 C 0.30419(3) -0.07649(3) 0.087813(19) 0.01553(7) Uani 1.000000 .
C(20 C 0.34169(4) -0.17627(3) 0.13266(2) 0.01934(8) Uani 1.000000 .
C(21 C 0.22685(3) 0.07881(3) 0.245624(18) 0.01219(6) Uani 1.000000 .
C(22 C 0.29386(3) 0.00581(3) 0.309025(18) 0.01298(7) Uani 1.000000 .
C(23 C 0.41925(3) 0.02623(3) 0.34049(2) 0.01662(7) Uani 1.000000 .
H(23 H 0.4645(5) 0.0938(5) 0.3177(3) 0.0366(14) Uiso 1.000000 .
C(24 C 0.48245(4) -0.03949(3) 0.40060(2) 0.02178(8) Uani 1.000000 .
H(24 H 0.5773(6) -0.0227(5) 0.4248(3) 0.0448(15) Uiso 1.000000 .
C(25 C 0.42187(4) -0.12750(3) 0.43020(2) 0.02424(8) Uani 1.000000 .
H(25 H 0.4689(5) -0.1762(5) 0.4771(3) 0.0468(15) Uiso 1.000000 .
C(26 C 0.29788(4) -0.14948(3) 0.39899(2) 0.02265(8) Uani 1.000000 .
H(26 H 0.2516(5) -0.2155(5) 0.4209(3) 0.0475(16) Uiso 1.000000 .
C(27 C 0.23381(3) -0.08281(3) 0.338948(19) 0.01707(7) Uani 1.000000 .
H(27 H 0.1388(5) -0.0992(4) 0.3159(3) 0.0323(13) Uiso 1.000000 .
C(28 C 0.09021(3) 0.06134(3) 0.220847(18) 0.01312(7) Uani 1.000000 .
C(29 C 0.04828(3) -0.03246(3) 0.174121(19) 0.01567(7) Uani 1.000000 .
H(29 H 0.1136(5) -0.0887(4) 0.1587(3) 0.0322(13) Uiso 1.000000 .
C(30 C -0.07762(3) -0.05205(3) 0.14865(2) 0.01890(7) Uani 1.000000 .
H(30 H -0.1082(5) -0.1230(5) 0.1128(3) 0.0398(14) Uiso 1.000000 .
C(31 C -0.16284(3) 0.02131(3) 0.17004(2) 0.02077(8) Uani 1.000000 .
H(31 H -0.2586(5) 0.0065(5) 0.1500(3) 0.0417(14) Uiso 1.000000 .
C(32 C -0.12177(3) 0.11329(3) 0.21820(2) 0.02093(8) Uani 1.000000 .
H(32 H -0.1854(5) 0.1687(5) 0.2353(3) 0.0457(15) Uiso 1.000000 .
C(33 C 0.00455(3) 0.13304(3) 0.24409(2) 0.01761(7) Uani 1.000000 .
H(33 H 0.0357(5) 0.2020(5) 0.2821(3) 0.0372(14) Uiso 1.000000 .

loop_
_atom_site_aniso_label
_atom_site_aniso_U_11
_atom_site_aniso_U_22
_atom_site_aniso_U_33
_atom_site_aniso_U_12
_atom_site_aniso_U_13
_atom_site_aniso_U_23
O(1) 0.01452(12) 0.02422(14) 0.02127(13) 0.00232(10) 0.00177(10) -0.00023(11)
N(1) 0.01339(13) 0.01330(13) 0.01196(13) 0.00050(10) 0.00287(10) -0.00072(10)
C(1) 0.01369(15) 0.01128(15) 0.01281(15) 0.00117(12) 0.00365(12) 0.00052(12)
C(2) 0.01725(16) 0.01478(16) 0.01384(16) 0.00127(12) 0.00544(12) 0.00050(13)
C(3) 0.01980(16) 0.01689(17) 0.01300(16) -0.00038(13) 0.00539(13) 0.00195(13)
C(4) 0.01960(16) 0.01400(16) 0.01410(16) 0.00030(13) 0.00375(13) 0.00362(13)
C(5) 0.02199(17) 0.01190(16) 0.02006(17) 0.00469(13) 0.00576(14) 0.00340(13)
C(6) 0.02466(18) 0.01323(16) 0.02283(18) 0.00576(13) 0.00926(14) 0.00148(14)
C(7) 0.02185(17) 0.01363(16) 0.01755(17) 0.00348(13) 0.00839(14) 0.00036(13)
C(8) 0.01481(15) 0.01174(15) 0.01303(15) 0.00045(12) 0.00453(12) 0.00008(12)
C(9) 0.01342(14) 0.01042(15) 0.01242(15) 0.00040(12) 0.00372(12) 0.00062(12)
C(10 0.01559(15) 0.01096(15) 0.01458(16) 0.00051(12) 0.00343(12) 0.00158(12)
C(11 0.01575(16) 0.01200(15) 0.01396(15) 0.00279(12) 0.00421(12) 0.00116(12)
C(12 0.01573(16) 0.01860(17) 0.01530(16) 0.00634(13) 0.00428(13) 0.00163(13)
C(13 0.02128(18) 0.02269(19) 0.01773(17) 0.01104(14) 0.00562(14) 0.00483(14)
C(14 0.0299(2) 0.01843(18) 0.02032(17) 0.01221(15) 0.01049(15) 0.00665(14)
C(15 0.0409(2) 0.01129(17) 0.0291(2) 0.00194(16) 0.01709(18) 0.00255(15)
C(16 0.0421(2) 0.01342(18) 0.0308(2) -0.00706(16) 0.01543(18) -0.00380(15)
C(17 0.0329(2) 0.01770(18) 0.02210(18) -0.00745(15) 0.00821(16) -0.00473(15)
C(18 0.02475(18) 0.01443(17) 0.01625(16) -0.00281(14) 0.00497(14) -0.00105(13)
C(19 0.02187(17) 0.01122(15) 0.01494(16) 0.00180(13) 0.00718(13) 0.00045(12)
C(20 0.02903(19) 0.01215(16) 0.01978(17) 0.00514(14) 0.01176(15) 0.00249(13)
C(21 0.01311(15) 0.01248(15) 0.01110(15) 0.00142(12) 0.00292(12) -0.00087(12)
C(22 0.01475(16) 0.01284(15) 0.01127(15) 0.00113(12) 0.00271(12) -0.00007(12)
C(23 0.01506(16) 0.01781(17) 0.01588(16) 0.00171(13) 0.00097(13) 0.00013(13)
C(24 0.02031(18) 0.02255(18) 0.01930(17) 0.00475(14) -0.00259(14) 0.00044(14)
C(25 0.0312(2) 0.02067(18) 0.01721(17) 0.00623(16) -0.00250(15) 0.00397(14)
C(26 0.0311(2) 0.01817(18) 0.01756(17) 0.00027(15) 0.00290(15) 0.00568(14)
C(27 0.02051(17) 0.01587(16) 0.01452(16) -0.00104(13) 0.00313(13) 0.00267(13)
C(28 0.01265(15) 0.01421(16) 0.01288(15) 0.00092(12) 0.00360(12) 0.00087(12)
C(29 0.01359(16) 0.01770(17) 0.01567(16) -0.00045(13) 0.00311(12) -0.00177(13)
C(30 0.01496(17) 0.02332(18) 0.01767(16) -0.00295(14) 0.00195(13) -0.00025(14)
C(31 0.01249(16) 0.0282(2) 0.02137(17) -0.00002(14) 0.00315(13) 0.00448(15)
C(32 0.01538(17) 0.02391(19) 0.02521(18) 0.00485(14) 0.00814(14) 0.00344(15)
C(33 0.01628(17) 0.01734(17) 0.02065(17) 0.00262(13) 0.00714(13) -0.00051(14)

loop_
_atom_type_symbol
_atom_type_description
_atom_type_scat_dispersion_real
_atom_type_scat_dispersion_imag
_atom_type_scat_source
_atom_type_scat_dispersion_source
C C 0.00347 0.00161 'Clementi & Roetti, C., At. Data Nucl. Data Tables 1974, 14, (177-478); Clementi & Raimondi, J. Chem. Phys., 1963, 38, (2686-2689)' 'Henke, Gullikson and Davis, At. Data and Nucl. Data Tables, 1993, 54, 2'
H H 0.00000 0.00000 'Clementi & Roetti, C., At. Data Nucl. Data Tables 1974, 14, (177-478); Clementi & Raimondi, J. Chem. Phys., 1963, 38, (2686-2689)' 'Henke, Gullikson and Davis, At. Data and Nucl. Data Tables, 1993, 54, 2'
N N 0.00653 0.00323 'Clementi & Roetti, C., At. Data Nucl. Data Tables 1974, 14, (177-478); Clementi & Raimondi, J. Chem. Phys., 1963, 38, (2686-2689)' 'Henke, Gullikson and Davis, At. Data and Nucl. Data Tables, 1993, 54, 2'
O O 0.01158 0.00611 'Clementi & Roetti, C., At. Data Nucl. Data Tables 1974, 14, (177-478); Clementi & Raimondi, J. Chem. Phys., 1963, 38, (2686-2689)' 'Henke, Gullikson and Davis, At. Data and Nucl. Data Tables, 1993, 54, 2'

loop_
_geom_angle_atom_site_label_1
_geom_angle_atom_site_label_2
_geom_angle_atom_site_label_3
_geom_angle
_geom_angle_site_symmetry_1
_geom_angle_site_symmetry_3
_geom_angle_publ_flag
C(12 O(1) H(1) 109.3(3) . . ?
C(21 N(1) C(8) 123.51(3) . . ?
C(9) C(1) C(2) 119.73(3) . . ?
C(11 C(1) C(2) 117.08(3) . . ?
C(11 C(1) C(9) 123.14(3) . . ?
H(2) C(2) C(1) 118.6(3) . . ?
C(3) C(2) C(1) 121.95(3) . . ?
C(3) C(2) H(2) 119.4(3) . . ?
H(3) C(3) C(2) 119.9(3) . . ?
C(4) C(3) C(2) 119.29(3) . . ?
C(4) C(3) H(3) 120.9(3) . . ?
H(4) C(4) C(3) 121.3(3) . . ?
C(10 C(4) C(3) 121.03(3) . . ?
C(10 C(4) H(4) 117.6(3) . . ?
C(6) C(5) H(5) 121.9(3) . . ?
C(10 C(5) H(5) 117.9(3) . . ?
C(10 C(5) C(6) 120.20(3) . . ?
H(6) C(6) C(5) 121.6(3) . . ?
C(7) C(6) C(5) 119.96(3) . . ?
C(7) C(6) H(6) 118.4(3) . . ?
H(7) C(7) C(6) 119.5(3) . . ?
C(8) C(7) C(6) 121.91(3) . . ?
C(8) C(7) H(7) 118.5(3) . . ?
C(7) C(8) N(1) 118.93(3) . . ?
C(9) C(8) N(1) 120.84(3) . . ?
C(9) C(8) C(7) 119.55(3) . . ?
C(8) C(9) C(1) 124.68(3) . . ?
C(10 C(9) C(1) 117.77(3) . . ?
C(10 C(9) C(8) 117.54(3) . . ?
C(5) C(10 C(4) 119.02(3) . . ?
C(9) C(10 C(4) 120.15(3) . . ?
C(9) C(10 C(5) 120.81(3) . . ?
C(12 C(11 C(1) 120.84(3) . . ?
C(19 C(11 C(1) 119.94(3) . . ?
C(19 C(11 C(12 119.21(3) . . ?
C(11 C(12 O(1) 122.80(3) . . ?
C(13 C(12 O(1) 115.93(3) . . ?
C(13 C(12 C(11 121.26(3) . . ?
H(13 C(13 C(12 118.8(3) . . ?
C(14 C(13 C(12 120.06(3) . . ?
C(14 C(13 H(13 121.1(3) . . ?
H(14 C(14 C(13 120.1(3) . . ?
C(20 C(14 C(13 120.85(3) . . ?
C(20 C(14 H(14 119.1(3) . . ?
C(16 C(15 H(15 121.1(3) . . ?
C(20 C(15 H(15 118.0(3) . . ?
C(20 C(15 C(16 120.89(4) . . ?
H(16 C(16 C(15 120.5(3) . . ?
C(17 C(16 C(15 120.17(4) . . ?
C(17 C(16 H(16 119.3(3) . . ?
H(17 C(17 C(16 120.1(3) . . ?
C(18 C(17 C(16 120.25(4) . . ?
C(18 C(17 H(17 119.6(3) . . ?
H(18 C(18 C(17 119.5(3) . . ?
C(19 C(18 C(17 120.99(3) . . ?
C(19 C(18 H(18 119.5(3) . . ?
C(18 C(19 C(11 121.82(3) . . ?
C(20 C(19 C(11 119.56(3) . . ?
C(20 C(19 C(18 118.60(3) . . ?
C(15 C(20 C(14 121.92(3) . . ?
C(19 C(20 C(14 119.00(3) . . ?
C(19 C(20 C(15 119.07(4) . . ?
C(22 C(21 N(1) 118.38(3) . . ?
C(28 C(21 N(1) 124.51(3) . . ?
C(28 C(21 C(22 117.01(3) . . ?
C(23 C(22 C(21 119.88(3) . . ?
C(27 C(22 C(21 121.26(3) . . ?
C(27 C(22 C(23 118.85(3) . . ?
H(23 C(23 C(22 118.6(3) . . ?
C(24 C(23 C(22 120.63(3) . . ?
C(24 C(23 H(23 120.8(3) . . ?
H(24 C(24 C(23 120.3(3) . . ?
C(25 C(24 C(23 120.17(3) . . ?
C(25 C(24 H(24 119.6(3) . . ?
H(25 C(25 C(24 120.4(3) . . ?
C(26 C(25 C(24 119.81(3) . . ?
C(26 C(25 H(25 119.7(3) . . ?
H(26 C(26 C(25 120.3(3) . . ?
C(27 C(26 C(25 120.12(4) . . ?
C(27 C(26 H(26 119.6(3) . . ?
C(26 C(27 C(22 120.42(3) . . ?
H(27 C(27 C(22 119.8(3) . . ?
H(27 C(27 C(26 119.8(3) . . ?
C(29 C(28 C(21 117.90(3) . . ?
C(33 C(28 C(21 122.66(3) . . ?
C(33 C(28 C(29 119.42(3) . . ?
H(29 C(29 C(28 119.1(3) . . ?
C(30 C(29 C(28 120.37(3) . . ?
C(30 C(29 H(29 120.5(3) . . ?
H(30 C(30 C(29 119.6(3) . . ?
C(31 C(30 C(29 120.13(3) . . ?
C(31 C(30 H(30 120.3(3) . . ?
H(31 C(31 C(30 119.8(3) . . ?
C(32 C(31 C(30 119.84(3) . . ?
C(32 C(31 H(31 120.3(3) . . ?
H(32 C(32 C(31 120.5(3) . . ?
C(33 C(32 C(31 120.20(3) . . ?
C(33 C(32 H(32 119.3(3) . . ?
C(32 C(33 C(28 119.99(3) . . ?
H(33 C(33 C(28 120.0(3) . . ?
H(33 C(33 C(32 120.0(3) . . ?

loop_
_geom_bond_atom_site_label_1
_geom_bond_atom_site_label_2
_geom_bond_distance
_geom_bond_site_symmetry_2
_geom_bond_publ_flag
O(1) H(1) 0.944(6) . ?
O(1) C(12 1.3642(4) . ?
N(1) C(8) 1.4082(4) . ?
N(1) C(21 1.2825(4) . ?
C(1) C(2) 1.3852(5) . ?
C(1) C(9) 1.4387(4) . ?
C(1) C(11 1.4916(4) . ?
C(2) H(2) 1.075(5) . ?
C(2) C(3) 1.4135(5) . ?
C(3) H(3) 1.061(5) . ?
C(3) C(4) 1.3706(5) . ?
C(4) H(4) 1.066(6) . ?
C(4) C(10 1.4204(5) . ?
C(5) H(5) 1.071(6) . ?
C(5) C(6) 1.3712(5) . ?
C(5) C(10 1.4210(5) . ?
C(6) H(6) 1.072(6) . ?
C(6) C(7) 1.4120(5) . ?
C(7) H(7) 1.071(5) . ?
C(7) C(8) 1.3861(5) . ?
C(8) C(9) 1.4443(4) . ?
C(9) C(10 1.4329(4) . ?
C(11 C(12 1.3821(5) . ?
C(11 C(19 1.4295(5) . ?
C(12 C(13 1.4193(5) . ?
C(13 H(13 1.077(6) . ?
C(13 C(14 1.3691(6) . ?
C(14 H(14 1.057(6) . ?
C(14 C(20 1.4213(6) . ?
C(15 H(15 1.065(6) . ?
C(15 C(16 1.3753(6) . ?
C(15 C(20 1.4228(5) . ?
C(16 H(16 1.069(7) . ?
C(16 C(17 1.4162(6) . ?
C(17 H(17 1.082(6) . ?
C(17 C(18 1.3767(5) . ?
C(18 H(18 1.068(5) . ?
C(18 C(19 1.4244(5) . ?
C(19 C(20 1.4276(5) . ?
C(21 C(22 1.4890(4) . ?
C(21 C(28 1.4988(4) . ?
C(22 C(23 1.4041(5) . ?
C(22 C(27 1.4018(5) . ?
C(23 H(23 1.065(6) . ?
C(23 C(24 1.3875(5) . ?
C(24 H(24 1.066(6) . ?
C(24 C(25 1.3969(6) . ?
C(25 H(25 1.058(6) . ?
C(25 C(26 1.3925(6) . ?
C(26 H(26 1.050(6) . ?
C(26 C(27 1.3962(5) . ?
C(27 H(27 1.063(5) . ?
C(28 C(29 1.3984(5) . ?
C(28 C(33 1.3988(5) . ?
C(29 H(29 1.060(5) . ?
C(29 C(30 1.3916(5) . ?
C(30 H(30 1.060(6) . ?
C(30 C(31 1.3923(5) . ?
C(31 H(31 1.059(6) . ?
C(31 C(32 1.3939(6) . ?
C(32 H(32 1.053(6) . ?
C(32 C(33 1.3971(5) . ?
C(33 H(33 1.066(6) . ?
